data_4309991
loop_
_publ_author_name
'John W. Sibert'
'Philip B. Forshee'
'Vincent Lynch'

_publ_section_title
;
Wurster's Thiacrown Ethers: Synthesis, Properties, and
Pt(II)-Coordination Chemistry
;
_journal_name_full 'Inorganic Chemistry'
_journal_page_first 8602
_journal_page_last 8609
_journal_paper_doi 10.1021/ic051125d
_journal_volume 44
_journal_year 2005
_chemical_formula_sum 'C18 H30 N2 S3'
_chemical_formula_weight 370.62
_chemical_name_systematic
; 
 ? 
;
_space_group_IT_number 2
_symmetry_cell_setting triclinic
_symmetry_space_group_name_Hall '-P 1'
_symmetry_space_group_name_H-M 'P -1'
_atom_sites_solution_hydrogens geom
_atom_sites_solution_primary direct
_atom_sites_solution_secondary difmap
_audit_creation_method SHELXL-97
_cell_angle_alpha 90.188(2)
_cell_angle_beta 101.3740(17)
_cell_angle_gamma 90.847(2)
_cell_formula_units_Z 4
_cell_length_a 8.3850(3)
_cell_length_b 11.8510(4)
_cell_length_c 19.9250(7)
_cell_measurement_temperature 173(2)
_cell_volume 1940.82(12)
_computing_cell_refinement 'Collect software, Nonius B.V. 1998'
_computing_data_collection 'Collect software, Nonius B.V. 1998'
_computing_data_reduction
;
DENZO and Scalepack (Otwinoski and Minor, 1997)
;
_computing_molecular_graphics 'XP SHELXTL/PC, Siemens Analytical'
_computing_structure_refinement 'XL SHELXTL/PC, Siemens Analytical'
_computing_structure_solution
;
SIR97 - Altomare A., Burla M.C., Camalli M., Cascarano G.L., Giacovazzo C., 
Guagliardi A., Moliterni A.G.G., Polidori G.,Spagna R.
;
_diffrn_ambient_temperature 173(2)
_diffrn_measured_fraction_theta_full 0.993
_diffrn_measured_fraction_theta_max 0.993
_diffrn_measurement_device_type 'Nonius Kappa CCD'
_diffrn_measurement_method \w-scans
_diffrn_radiation_monochromator graphite
_diffrn_radiation_source 'fine-focus sealed tube'
_diffrn_radiation_type MoK\a
_diffrn_radiation_wavelength 0.71073
_diffrn_reflns_av_R_equivalents 0.0000
_diffrn_reflns_av_sigmaI/netI 0.0501
_diffrn_reflns_limit_h_max 10
_diffrn_reflns_limit_h_min -10
_diffrn_reflns_limit_k_max 15
_diffrn_reflns_limit_k_min -15
_diffrn_reflns_limit_l_max 25
_diffrn_reflns_limit_l_min -25
_diffrn_reflns_number 12649
_diffrn_reflns_theta_full 27.50
_diffrn_reflns_theta_max 27.50
_diffrn_reflns_theta_min 2.99
_exptl_absorpt_coefficient_mu 0.384
_exptl_absorpt_correction_type none
_exptl_crystal_colour yellow
_exptl_crystal_density_diffrn 1.268
_exptl_crystal_density_method 'not measured'
_exptl_crystal_description needles
_exptl_crystal_F_000 800
_refine_diff_density_max 0.986
_refine_diff_density_min -0.695
_refine_diff_density_rms 0.093
_refine_ls_extinction_coef 0.0045(12)
_refine_ls_extinction_expression Fc^*^=kFc[1+0.001xFc^2^\l^3^/sin(2\q)]^-1/4^
_refine_ls_extinction_method SHELXL
_refine_ls_goodness_of_fit_ref 1.378
_refine_ls_hydrogen_treatment constr
_refine_ls_matrix_type full
_refine_ls_number_parameters 417
_refine_ls_number_reflns 12649
_refine_ls_number_restraints 0
_refine_ls_restrained_S_all 1.378
_refine_ls_R_factor_all 0.0769
_refine_ls_R_factor_gt 0.0704
_refine_ls_shift/su_max 0.035
_refine_ls_shift/su_mean 0.005
_refine_ls_structure_factor_coef Fsqd
_refine_ls_weighting_details 'calc w=1/[\s^2^(Fo^2^)+(0.0344P)^2^+4.0711P] where P=(Fo^2^+2Fc^2^)/3'
_refine_ls_weighting_scheme calc
_refine_ls_wR_factor_gt 0.1740
_refine_ls_wR_factor_ref 0.1772
_reflns_number_gt 11595
_reflns_number_total 12649
_reflns_threshold_expression >2sigma(I)
_cod_data_source_file ic051125dsi20050823_021120_2.cif
_cod_data_source_block L2
_cod_depositor_comments
;
The following automatic conversions were performed:
'_symmetry_cell_setting' value 'Triclinic' changed to 'triclinic'
according to '/home/saulius/struct/CIF-dictionaries/cif_core.dic'
dictionary named 'cif_core.dic' version 2.4.1 from 2010-06-29.

Automatic conversion script
Id: cif_fix_enum 1527 2010-12-29 10:47:43Z saulius 
;
_cod_database_code 4309991

loop_
_symmetry_equiv_pos_as_xyz
'x, y, z'
'-x, -y, -z'

loop_
_atom_site_label
_atom_site_type_symbol
_atom_site_fract_x
_atom_site_fract_y
_atom_site_fract_z
_atom_site_U_iso_or_equiv
_atom_site_adp_type
_atom_site_occupancy
_atom_site_symmetry_multiplicity
_atom_site_calc_flag
_atom_site_refinement_flags
_atom_site_disorder_assembly
_atom_site_disorder_group
S1 S 0.07065(12) 0.19734(8) 0.48766(5) 0.0284(2) Uani 1 1 d . . .
S2 S 0.60449(12) 0.15145(7) 0.50571(5) 0.0291(2) Uani 1 1 d . . .
S3 S 0.72872(11) 0.50968(8) 0.47628(5) 0.0274(2) Uani 1 1 d . . .
N1 N 0.4782(4) 0.5794(3) 0.25643(15) 0.0257(6) Uani 1 1 d . . .
N2 N -0.0507(4) 0.2786(3) 0.25761(15) 0.0269(6) Uani 1 1 d . . .
C1 C 0.3639(4) 0.4913(3) 0.25856(17) 0.0208(7) Uani 1 1 d . . .
C2 C 0.2883(4) 0.4318(3) 0.20007(17) 0.0226(7) Uani 1 1 d . . .
H2A H 0.3285 0.4412 0.1585 0.027 Uiso 1 1 d R . .
C3 C 0.1570(4) 0.3587(3) 0.20034(17) 0.0217(7) Uani 1 1 d . . .
H3A H 0.1089 0.3199 0.1587 0.026 Uiso 1 1 d R . .
C4 C 0.0928(4) 0.3405(3) 0.25872(16) 0.0200(6) Uani 1 1 d . . .
C5 C 0.1774(4) 0.3933(3) 0.31964(17) 0.0224(7) Uani 1 1 d . . .
H5A H 0.1438 0.3783 0.3621 0.027 Uiso 1 1 d R . .
C6 C 0.3074(4) 0.4657(3) 0.31921(17) 0.0224(7) Uani 1 1 d . . .
H6A H 0.3604 0.5004 0.3615 0.027 Uiso 1 1 d R . .
C7 C -0.0821(4) 0.2301(3) 0.32077(18) 0.0253(7) Uani 1 1 d . . .
H7A H -0.1924 0.2023 0.3131 0.030 Uiso 1 1 d R . .
H7B H -0.0714 0.2886 0.3549 0.030 Uiso 1 1 d R . .
C8 C 0.0314(4) 0.1337(3) 0.34880(17) 0.0246(7) Uani 1 1 d . . .
H8A H 0.1422 0.1586 0.3522 0.029 Uiso 1 1 d R . .
H8B H 0.0121 0.0713 0.3172 0.029 Uiso 1 1 d R . .
C9 C 0.0066(5) 0.0938(3) 0.41921(18) 0.0286(8) Uani 1 1 d . . .
H9A H -0.1064 0.0755 0.4166 0.034 Uiso 1 1 d R . .
H9B H 0.0670 0.0260 0.4307 0.034 Uiso 1 1 d R . .
C10 C 0.2806(5) 0.1613(3) 0.52010(18) 0.0277(8) Uani 1 1 d . . .
H10A H 0.2829 0.0869 0.5391 0.033 Uiso 1 1 d R . .
H10B H 0.3254 0.2126 0.5566 0.033 Uiso 1 1 d R . .
C11 C 0.3890(4) 0.1635(3) 0.46700(18) 0.0258(7) Uani 1 1 d . . .
H11A H 0.3578 0.1026 0.4350 0.031 Uiso 1 1 d R . .
H11B H 0.3727 0.2329 0.4420 0.031 Uiso 1 1 d R . .
C12 C 0.6574(5) 0.2984(3) 0.52236(18) 0.0280(8) Uani 1 1 d . . .
H12A H 0.7565 0.3042 0.5560 0.034 Uiso 1 1 d R . .
H12B H 0.5733 0.3341 0.5408 0.034 Uiso 1 1 d R . .
C13 C 0.6800(5) 0.3602(3) 0.45809(17) 0.0273(8) Uani 1 1 d . . .
H13A H 0.7662 0.3261 0.4402 0.033 Uiso 1 1 d R . .
H13B H 0.5819 0.3534 0.4240 0.033 Uiso 1 1 d R . .
C14 C 0.8379(4) 0.5379(3) 0.40740(18) 0.0277(8) Uani 1 1 d . . .
H14A H 0.9304 0.4896 0.4127 0.033 Uiso 1 1 d R . .
H14B H 0.8779 0.6145 0.4118 0.033 Uiso 1 1 d R . .
C15 C 0.7351(4) 0.5207(3) 0.33542(17) 0.0253(7) Uani 1 1 d . . .
H15A H 0.6891 0.4457 0.3315 0.030 Uiso 1 1 d R . .
H15B H 0.8048 0.5276 0.3027 0.030 Uiso 1 1 d R . .
C16 C 0.5988(4) 0.6060(3) 0.31801(18) 0.0239(7) Uani 1 1 d . . .
H16A H 0.5445 0.6109 0.3560 0.029 Uiso 1 1 d R . .
H16B H 0.6458 0.6790 0.3125 0.029 Uiso 1 1 d R . .
C17 C -0.1228(5) 0.2190(4) 0.1947(2) 0.0387(10) Uani 1 1 d . . .
H17A H -0.2225 0.1796 0.2009 0.058 Uiso 1 1 calc R . .
H17B H -0.0456 0.1640 0.1837 0.058 Uiso 1 1 calc R . .
H17C H -0.1491 0.2732 0.1573 0.058 Uiso 1 1 calc R . .
C18 C 0.5370(5) 0.5952(4) 0.19314(19) 0.0327(8) Uani 1 1 d . . .
H18A H 0.6152 0.6585 0.1986 0.049 Uiso 1 1 calc R . .
H18B H 0.4452 0.6115 0.1559 0.049 Uiso 1 1 calc R . .
H18C H 0.5903 0.5264 0.1822 0.049 Uiso 1 1 calc R . .
S1' S 0.29364(12) 1.02463(7) 0.01323(5) 0.0266(2) Uani 1 1 d . . .
S2' S 0.34620(11) 0.65412(7) -0.00666(5) 0.0250(2) Uani 1 1 d . . .
S3' S 0.88275(11) 0.66348(8) 0.01898(5) 0.0286(2) Uani 1 1 d . . .
N1' N 1.0590(4) 0.7945(2) 0.23970(14) 0.0245(6) Uani 1 1 d . . .
N2' N 0.5075(4) 1.0608(3) 0.24024(15) 0.0269(7) Uani 1 1 d . . .
C1' C 0.9099(4) 0.8465(3) 0.23838(16) 0.0189(6) Uani 1 1 d . . .
C2' C 0.8496(4) 0.8662(3) 0.29814(16) 0.0220(7) Uani 1 1 d . . .
H2'A H 0.9048 0.8342 0.3404 0.026 Uiso 1 1 d R . .
C3' C 0.7131(4) 0.9309(3) 0.29816(17) 0.0218(7) Uani 1 1 d . . .
H3'A H 0.6763 0.9418 0.3404 0.026 Uiso 1 1 d R . .
C4' C 0.6268(4) 0.9802(3) 0.23819(17) 0.0206(7) Uani 1 1 d . . .
C5' C 0.6767(4) 0.9508(3) 0.17745(16) 0.0206(7) Uani 1 1 d . . .
H5'A H 0.6135 0.9751 0.1345 0.025 Uiso 1 1 d R . .
C6' C 0.8137(4) 0.8866(3) 0.17719(16) 0.0204(7) Uani 1 1 d . . .
H6'A H 0.8445 0.8694 0.1344 0.024 Uiso 1 1 d R . .
C7' C 0.3969(4) 1.0906(3) 0.17712(18) 0.0247(7) Uani 1 1 d . . .
H7'A H 0.4596 1.1040 0.1424 0.030 Uiso 1 1 d R . .
H7'B H 0.3440 1.1596 0.1843 0.030 Uiso 1 1 d R . .
C8' C 0.2664(4) 0.9997(3) 0.15082(18) 0.0270(7) Uani 1 1 d . . .
H8'A H 0.1922 0.9947 0.1818 0.032 Uiso 1 1 d R . .
H8'B H 0.3176 0.9279 0.1502 0.032 Uiso 1 1 d R . .
C9' C 0.1717(4) 1.0261(3) 0.07929(18) 0.0280(8) Uani 1 1 d . . .
H9'A H 0.0843 0.9720 0.0673 0.034 Uiso 1 1 d R . .
H9'B H 0.1243 1.0992 0.0802 0.034 Uiso 1 1 d R . .
C10' C 0.2714(5) 0.8816(3) -0.01882(19) 0.0298(8) Uani 1 1 d . . .
H10C H 0.3285 0.8756 -0.0559 0.036 Uiso 1 1 d R . .
H10D H 0.1583 0.8668 -0.0371 0.036 Uiso 1 1 d R . .
C11' C 0.3334(5) 0.7905(3) 0.03314(18) 0.0265(7) Uani 1 1 d . . .
H11C H 0.4391 0.8124 0.0583 0.032 Uiso 1 1 d R . .
H11D H 0.2614 0.7844 0.0650 0.032 Uiso 1 1 d R . .
C12' C 0.5472(4) 0.6635(3) -0.02641(18) 0.0263(7) Uani 1 1 d . . .
H12C H 0.5604 0.7351 -0.0472 0.032 Uiso 1 1 d R . .
H12D H 0.5593 0.6052 -0.0586 0.032 Uiso 1 1 d R . .
C13' C 0.6771(4) 0.6528(3) 0.03733(18) 0.0254(7) Uani 1 1 d . . .
H13C H 0.6640 0.7107 0.0695 0.030 Uiso 1 1 d R . .
H13D H 0.6637 0.5810 0.0580 0.030 Uiso 1 1 d R . .
C14' C 0.9886(4) 0.5810(3) 0.08997(18) 0.0256(7) Uani 1 1 d . . .
H14C H 1.1005 0.5752 0.0861 0.031 Uiso 1 1 d R . .
H14D H 0.9423 0.5062 0.0864 0.031 Uiso 1 1 d R . .
C15' C 0.9817(4) 0.6287(3) 0.16101(18) 0.0231(7) Uani 1 1 d . . .
H15C H 1.0195 0.5728 0.1950 0.028 Uiso 1 1 d R . .
H15D H 0.8707 0.6445 0.1630 0.028 Uiso 1 1 d R . .
C16' C 1.0841(4) 0.7364(3) 0.17781(18) 0.0233(7) Uani 1 1 d . . .
H16C H 1.1970 0.7177 0.1833 0.028 Uiso 1 1 d R . .
H16D H 1.0590 0.7871 0.1399 0.028 Uiso 1 1 d R . .
C17' C 0.4440(5) 1.0728(4) 0.3025(2) 0.0398(10) Uani 1 1 d . . .
H17D H 0.3619 1.1318 0.2964 0.060 Uiso 1 1 calc R . .
H17E H 0.5330 1.0935 0.3405 0.060 Uiso 1 1 calc R . .
H17F H 0.3944 1.0011 0.3127 0.060 Uiso 1 1 calc R . .
C18' C 1.1431(5) 0.7483(3) 0.30393(19) 0.0320(9) Uani 1 1 d . . .
H18D H 1.2451 0.7146 0.2975 0.048 Uiso 1 1 calc R . .
H18E H 1.0743 0.6903 0.3194 0.048 Uiso 1 1 calc R . .
H18F H 1.1669 0.8087 0.3383 0.048 Uiso 1 1 calc R . .

loop_
_atom_site_aniso_label
_atom_site_aniso_U_11
_atom_site_aniso_U_22
_atom_site_aniso_U_33
_atom_site_aniso_U_23
_atom_site_aniso_U_13
_atom_site_aniso_U_12
S1 0.0344(5) 0.0310(5) 0.0216(4) -0.0008(4) 0.0102(3) -0.0013(4)
S2 0.0360(5) 0.0236(4) 0.0277(5) 0.0056(4) 0.0059(4) 0.0064(4)
S3 0.0360(5) 0.0260(4) 0.0210(4) 0.0012(3) 0.0075(3) 0.0014(4)
N1 0.0277(16) 0.0317(16) 0.0193(15) 0.0063(12) 0.0086(12) -0.0027(12)
N2 0.0325(16) 0.0271(15) 0.0206(15) 0.0052(12) 0.0043(12) -0.0064(12)
C1 0.0236(16) 0.0195(15) 0.0203(16) 0.0043(13) 0.0064(12) 0.0047(12)
C2 0.0292(18) 0.0244(16) 0.0165(16) 0.0064(13) 0.0100(13) 0.0048(13)
C3 0.0301(17) 0.0185(15) 0.0169(16) 0.0032(12) 0.0055(13) 0.0022(13)
C4 0.0262(16) 0.0160(14) 0.0179(16) 0.0031(12) 0.0048(12) 0.0009(12)
C5 0.0311(18) 0.0207(16) 0.0163(16) 0.0027(13) 0.0069(13) -0.0003(13)
C6 0.0290(17) 0.0222(16) 0.0158(16) -0.0017(13) 0.0041(13) 0.0003(13)
C7 0.0275(18) 0.0240(17) 0.0251(18) -0.0011(14) 0.0070(14) -0.0059(13)
C8 0.0342(19) 0.0202(16) 0.0208(17) -0.0015(13) 0.0093(14) -0.0031(13)
C9 0.040(2) 0.0228(17) 0.0247(19) 0.0002(14) 0.0122(15) -0.0064(15)
C10 0.041(2) 0.0271(18) 0.0169(17) 0.0007(14) 0.0092(14) 0.0031(15)
C11 0.0300(18) 0.0300(18) 0.0187(16) 0.0000(14) 0.0082(13) 0.0000(14)
C12 0.0330(19) 0.0321(19) 0.0192(17) 0.0080(14) 0.0052(14) 0.0071(15)
C13 0.038(2) 0.0256(17) 0.0192(17) 0.0061(14) 0.0079(14) 0.0069(15)
C14 0.0270(18) 0.0293(18) 0.0273(19) -0.0003(15) 0.0069(14) -0.0011(14)
C15 0.0244(17) 0.0318(18) 0.0212(17) -0.0009(14) 0.0081(13) 0.0000(14)
C16 0.0251(17) 0.0215(16) 0.0257(18) -0.0008(13) 0.0067(13) -0.0031(13)
C17 0.047(2) 0.040(2) 0.026(2) 0.0023(17) 0.0000(17) -0.0173(18)
C18 0.032(2) 0.043(2) 0.025(2) 0.0117(16) 0.0116(15) -0.0043(16)
S1' 0.0373(5) 0.0209(4) 0.0221(4) 0.0003(3) 0.0068(3) 0.0027(3)
S2' 0.0312(4) 0.0193(4) 0.0245(4) -0.0020(3) 0.0055(3) -0.0015(3)
S3' 0.0316(5) 0.0320(5) 0.0243(5) 0.0015(4) 0.0099(3) 0.0044(4)
N1' 0.0289(15) 0.0250(14) 0.0190(15) -0.0008(11) 0.0033(11) 0.0041(12)
N2' 0.0309(16) 0.0326(16) 0.0193(15) -0.0032(12) 0.0100(12) 0.0065(13)
C1' 0.0282(16) 0.0110(13) 0.0180(16) 0.0026(11) 0.0060(12) -0.0037(12)
C2' 0.0325(18) 0.0194(15) 0.0140(15) 0.0022(12) 0.0042(13) -0.0045(13)
C3' 0.0315(18) 0.0204(16) 0.0155(16) 0.0024(12) 0.0096(13) -0.0033(13)
C4' 0.0267(17) 0.0169(15) 0.0192(16) -0.0005(12) 0.0072(13) -0.0005(12)
C5' 0.0296(17) 0.0187(15) 0.0139(15) 0.0024(12) 0.0056(12) 0.0011(13)
C6' 0.0309(18) 0.0182(15) 0.0135(15) 0.0007(12) 0.0080(13) 0.0005(13)
C7' 0.0268(18) 0.0248(17) 0.0239(18) -0.0001(14) 0.0083(14) 0.0039(13)
C8' 0.0271(17) 0.0313(18) 0.0246(18) 0.0031(15) 0.0097(14) -0.0004(14)
C9' 0.0267(18) 0.0321(19) 0.0260(19) 0.0023(15) 0.0067(14) 0.0028(14)
C10' 0.0299(19) 0.0328(19) 0.0259(19) 0.0020(15) 0.0035(14) 0.0064(15)
C11' 0.0321(19) 0.0268(18) 0.0226(18) 0.0030(14) 0.0100(14) 0.0051(14)
C12' 0.0322(19) 0.0254(17) 0.0225(18) -0.0033(14) 0.0082(14) 0.0014(14)
C13' 0.0332(19) 0.0223(16) 0.0227(17) 0.0019(14) 0.0105(14) 0.0010(14)
C14' 0.0288(18) 0.0215(16) 0.0280(19) -0.0019(14) 0.0091(14) 0.0041(13)
C15' 0.0294(17) 0.0177(15) 0.0237(17) 0.0025(13) 0.0084(13) 0.0029(13)
C16' 0.0254(17) 0.0222(16) 0.0233(18) 0.0017(13) 0.0074(13) 0.0027(13)
C17' 0.036(2) 0.060(3) 0.026(2) -0.0077(19) 0.0132(16) 0.010(2)
C18' 0.034(2) 0.035(2) 0.026(2) 0.0060(16) 0.0004(15) 0.0056(16)

loop_
_atom_type_symbol
_atom_type_description
_atom_type_scat_dispersion_real
_atom_type_scat_dispersion_imag
_atom_type_scat_source
C C 0.0033 0.0016 'International Tables Vol C Tables 4.2.6.8 and 6.1.1.4'
H H 0.0000 0.0000 'International Tables Vol C Tables 4.2.6.8 and 6.1.1.4'
N N 0.0061 0.0033 'International Tables Vol C Tables 4.2.6.8 and 6.1.1.4'
S S 0.1246 0.1234 'International Tables Vol C Tables 4.2.6.8 and 6.1.1.4'

loop_
_geom_angle_atom_site_label_1
_geom_angle_atom_site_label_2
_geom_angle_atom_site_label_3
_geom_angle
_geom_angle_site_symmetry_1
_geom_angle_site_symmetry_3
_geom_angle_publ_flag
C10 S1 C9 102.81(17) . . ?
C12 S2 C11 100.01(17) . . ?
C14 S3 C13 98.55(17) . . ?
C1 N1 C18 117.8(3) . . ?
C1 N1 C16 119.0(3) . . ?
C18 N1 C16 114.0(3) . . ?
C4 N2 C7 119.4(3) . . ?
C4 N2 C17 117.9(3) . . ?
C7 N2 C17 116.2(3) . . ?
C2 C1 C6 115.7(3) . . ?
C2 C1 N1 122.4(3) . . ?
C6 C1 N1 121.6(3) . . ?
C3 C2 C1 121.9(3) . . ?
C3 C2 H2A 119.0 . . ?
C1 C2 H2A 119.0 . . ?
C2 C3 C4 122.2(3) . . ?
C2 C3 H3A 118.8 . . ?
C4 C3 H3A 119.0 . . ?
C3 C4 N2 122.6(3) . . ?
C3 C4 C5 116.1(3) . . ?
N2 C4 C5 121.2(3) . . ?
C6 C5 C4 121.4(3) . . ?
C6 C5 H5A 119.2 . . ?
C4 C5 H5A 119.4 . . ?
C5 C6 C1 122.2(3) . . ?
C5 C6 H6A 118.7 . . ?
C1 C6 H6A 119.0 . . ?
N2 C7 C8 114.1(3) . . ?
N2 C7 H7A 108.9 . . ?
C8 C7 H7A 108.6 . . ?
N2 C7 H7B 108.7 . . ?
C8 C7 H7B 108.7 . . ?
H7A C7 H7B 107.6 . . ?
C7 C8 C9 112.4(3) . . ?
C7 C8 H8A 109.1 . . ?
C9 C8 H8A 109.3 . . ?
C7 C8 H8B 109.1 . . ?
C9 C8 H8B 109.0 . . ?
H8A C8 H8B 107.8 . . ?
C8 C9 S1 113.8(2) . . ?
C8 C9 H9A 109.0 . . ?
S1 C9 H9A 108.9 . . ?
C8 C9 H9B 108.6 . . ?
S1 C9 H9B 108.7 . . ?
H9A C9 H9B 107.7 . . ?
C11 C10 S1 114.9(2) . . ?
C11 C10 H10A 108.4 . . ?
S1 C10 H10A 108.3 . . ?
C11 C10 H10B 108.8 . . ?
S1 C10 H10B 108.7 . . ?
H10A C10 H10B 107.5 . . ?
C10 C11 S2 112.4(2) . . ?
C10 C11 H11A 109.3 . . ?
S2 C11 H11A 109.1 . . ?
C10 C11 H11B 109.0 . . ?
S2 C11 H11B 109.2 . . ?
H11A C11 H11B 107.8 . . ?
C13 C12 S2 112.1(3) . . ?
C13 C12 H12A 109.0 . . ?
S2 C12 H12A 109.3 . . ?
C13 C12 H12B 109.1 . . ?
S2 C12 H12B 109.3 . . ?
H12A C12 H12B 107.9 . . ?
C12 C13 S3 111.0(2) . . ?
C12 C13 H13A 109.4 . . ?
S3 C13 H13A 109.5 . . ?
C12 C13 H13B 109.3 . . ?
S3 C13 H13B 109.5 . . ?
H13A C13 H13B 108.1 . . ?
C15 C14 S3 114.2(3) . . ?
C15 C14 H14A 108.8 . . ?
S3 C14 H14A 108.9 . . ?
C15 C14 H14B 108.8 . . ?
S3 C14 H14B 108.4 . . ?
H14A C14 H14B 107.5 . . ?
C16 C15 C14 112.9(3) . . ?
C16 C15 H15A 109.3 . . ?
C14 C15 H15A 109.3 . . ?
C16 C15 H15B 108.8 . . ?
C14 C15 H15B 108.6 . . ?
H15A C15 H15B 107.8 . . ?
N1 C16 C15 114.7(3) . . ?
N1 C16 H16A 108.6 . . ?
C15 C16 H16A 108.4 . . ?
N1 C16 H16B 108.5 . . ?
C15 C16 H16B 108.9 . . ?
H16A C16 H16B 107.5 . . ?
N2 C17 H17A 109.5 . . ?
N2 C17 H17B 109.5 . . ?
H17A C17 H17B 109.5 . . ?
N2 C17 H17C 109.5 . . ?
H17A C17 H17C 109.5 . . ?
H17B C17 H17C 109.5 . . ?
N1 C18 H18A 109.5 . . ?
N1 C18 H18B 109.5 . . ?
H18A C18 H18B 109.5 . . ?
N1 C18 H18C 109.5 . . ?
H18A C18 H18C 109.5 . . ?
H18B C18 H18C 109.5 . . ?
C10' S1' C9' 103.72(18) . . ?
C11' S2' C12' 101.00(17) . . ?
C14' S3' C13' 98.54(17) . . ?
C1' N1' C18' 118.1(3) . . ?
C1' N1' C16' 118.3(3) . . ?
C18' N1' C16' 115.9(3) . . ?
C4' N2' C17' 118.6(3) . . ?
C4' N2' C7' 119.2(3) . . ?
C17' N2' C7' 115.8(3) . . ?
C2' C1' N1' 122.1(3) . . ?
C2' C1' C6' 115.7(3) . . ?
N1' C1' C6' 122.1(3) . . ?
C3' C2' C1' 122.1(3) . . ?
C3' C2' H2'A 118.9 . . ?
C1' C2' H2'A 119.0 . . ?
C2' C3' C4' 121.9(3) . . ?
C2' C3' H3'A 119.0 . . ?
C4' C3' H3'A 119.1 . . ?
C5' C4' C3' 115.9(3) . . ?
C5' C4' N2' 122.4(3) . . ?
C3' C4' N2' 121.5(3) . . ?
C6' C5' C4' 122.1(3) . . ?
C6' C5' H5'A 118.9 . . ?
C4' C5' H5'A 119.0 . . ?
C5' C6' C1' 121.6(3) . . ?
C5' C6' H6'A 119.4 . . ?
C1' C6' H6'A 119.0 . . ?
N2' C7' C8' 114.1(3) . . ?
N2' C7' H7'A 108.5 . . ?
C8' C7' H7'A 108.5 . . ?
N2' C7' H7'B 108.9 . . ?
C8' C7' H7'B 108.9 . . ?
H7'A C7' H7'B 107.8 . . ?
C9' C8' C7' 111.9(3) . . ?
C9' C8' H8'A 109.2 . . ?
C7' C8' H8'A 109.0 . . ?
C9' C8' H8'B 109.4 . . ?
C7' C8' H8'B 109.2 . . ?
H8'A C8' H8'B 108.0 . . ?
C8' C9' S1' 114.2(2) . . ?
C8' C9' H9'A 108.8 . . ?
S1' C9' H9'A 108.6 . . ?
C8' C9' H9'B 108.7 . . ?
S1' C9' H9'B 108.7 . . ?
H9'A C9' H9'B 107.6 . . ?
C11' C10' S1' 115.7(3) . . ?
C11' C10' H10C 108.1 . . ?
S1' C10' H10C 108.4 . . ?
C11' C10' H10D 108.5 . . ?
S1' C10' H10D 108.4 . . ?
H10C C10' H10D 107.5 . . ?
C10' C11' S2' 112.5(2) . . ?
C10' C11' H11C 109.2 . . ?
S2' C11' H11C 109.1 . . ?
C10' C11' H11D 108.9 . . ?
S2' C11' H11D 109.1 . . ?
H11C C11' H11D 107.9 . . ?
C13' C12' S2' 111.2(2) . . ?
C13' C12' H12C 108.9 . . ?
S2' C12' H12C 109.2 . . ?
C13' C12' H12D 109.8 . . ?
S2' C12' H12D 109.7 . . ?
H12C C12' H12D 108.1 . . ?
C12' C13' S3' 112.2(2) . . ?
C12' C13' H13C 109.5 . . ?
S3' C13' H13C 109.2 . . ?
C12' C13' H13D 108.7 . . ?
S3' C13' H13D 109.2 . . ?
H13C C13' H13D 107.9 . . ?
C15' C14' S3' 114.7(2) . . ?
C15' C14' H14C 108.7 . . ?
S3' C14' H14C 108.7 . . ?
C15' C14' H14D 108.4 . . ?
S3' C14' H14D 108.5 . . ?
H14C C14' H14D 107.6 . . ?
C16' C15' C14' 112.5(3) . . ?
C16' C15' H15C 109.1 . . ?
C14' C15' H15C 109.2 . . ?
C16' C15' H15D 109.0 . . ?
C14' C15' H15D 109.1 . . ?
H15C C15' H15D 107.8 . . ?
N1' C16' C15' 113.9(3) . . ?
N1' C16' H16C 108.8 . . ?
C15' C16' H16C 108.8 . . ?
N1' C16' H16D 108.7 . . ?
C15' C16' H16D 108.9 . . ?
H16C C16' H16D 107.6 . . ?
N2' C17' H17D 109.5 . . ?
N2' C17' H17E 109.5 . . ?
H17D C17' H17E 109.5 . . ?
N2' C17' H17F 109.5 . . ?
H17D C17' H17F 109.5 . . ?
H17E C17' H17F 109.5 . . ?
N1' C18' H18D 109.5 . . ?
N1' C18' H18E 109.5 . . ?
H18D C18' H18E 109.5 . . ?
N1' C18' H18F 109.5 . . ?
H18D C18' H18F 109.5 . . ?
H18E C18' H18F 109.5 . . ?

loop_
_geom_bond_atom_site_label_1
_geom_bond_atom_site_label_2
_geom_bond_distance
_geom_bond_site_symmetry_2
_geom_bond_publ_flag
S1 C10 1.810(4) . ?
S1 C9 1.826(4) . ?
S2 C12 1.804(4) . ?
S2 C11 1.827(4) . ?
S3 C14 1.823(4) . ?
S3 C13 1.830(4) . ?
N1 C1 1.413(4) . ?
N1 C18 1.454(5) . ?
N1 C16 1.458(4) . ?
N2 C4 1.396(4) . ?
N2 C7 1.454(5) . ?
N2 C17 1.455(5) . ?
C1 C2 1.396(5) . ?
C1 C6 1.415(5) . ?
C2 C3 1.392(5) . ?
C2 H2A 0.9600 . ?
C3 C4 1.391(5) . ?
C3 H3A 0.9599 . ?
C4 C5 1.418(5) . ?
C5 C6 1.378(5) . ?
C5 H5A 0.9600 . ?
C6 H6A 0.9600 . ?
C7 C8 1.533(5) . ?
C7 H7A 0.9599 . ?
C7 H7B 0.9599 . ?
C8 C9 1.534(5) . ?
C8 H8A 0.9601 . ?
C8 H8B 0.9601 . ?
C9 H9A 0.9600 . ?
C9 H9B 0.9599 . ?
C10 C11 1.525(5) . ?
C10 H10A 0.9600 . ?
C10 H10B 0.9600 . ?
C11 H11A 0.9600 . ?
C11 H11B 0.9600 . ?
C12 C13 1.520(5) . ?
C12 H12A 0.9600 . ?
C12 H12B 0.9600 . ?
C13 H13A 0.9600 . ?
C13 H13B 0.9599 . ?
C14 C15 1.532(5) . ?
C14 H14A 0.9599 . ?
C14 H14B 0.9600 . ?
C15 C16 1.526(4) . ?
C15 H15A 0.9600 . ?
C15 H15B 0.9601 . ?
C16 H16A 0.9599 . ?
C16 H16B 0.9601 . ?
C17 H17A 0.9800 . ?
C17 H17B 0.9800 . ?
C17 H17C 0.9800 . ?
C18 H18A 0.9800 . ?
C18 H18B 0.9800 . ?
C18 H18C 0.9800 . ?
S1' C10' 1.803(4) . ?
S1' C9' 1.819(4) . ?
S2' C11' 1.812(3) . ?
S2' C12' 1.807(4) . ?
S3' C14' 1.812(4) . ?
S3' C13' 1.835(4) . ?
N1' C1' 1.397(4) . ?
N1' C18' 1.448(4) . ?
N1' C16' 1.463(4) . ?
N2' C4' 1.400(4) . ?
N2' C17' 1.451(5) . ?
N2' C7' 1.455(4) . ?
C1' C2' 1.403(5) . ?
C1' C6' 1.411(4) . ?
C2' C3' 1.387(5) . ?
C2' H2'A 0.9600 . ?
C3' C4' 1.404(4) . ?
C3' H3'A 0.9601 . ?
C4' C5' 1.401(4) . ?
C5' C6' 1.388(4) . ?
C5' H5'A 0.9601 . ?
C6' H6'A 0.9600 . ?
C7' C8' 1.539(5) . ?
C7' H7'A 0.9599 . ?
C7' H7'B 0.9600 . ?
C8' C9' 1.524(5) . ?
C8' H8'A 0.9601 . ?
C8' H8'B 0.9599 . ?
C9' H9'A 0.9600 . ?
C9' H9'B 0.9600 . ?
C10' C11' 1.523(5) . ?
C10' H10C 0.9600 . ?
C10' H10D 0.9600 . ?
C11' H11C 0.9600 . ?
C11' H11D 0.9600 . ?
C12' C13' 1.508(5) . ?
C12' H12C 0.9600 . ?
C12' H12D 0.9601 . ?
C13' H13C 0.9600 . ?
C13' H13D 0.9600 . ?
C14' C15' 1.534(5) . ?
C14' H14C 0.9600 . ?
C14' H14D 0.9600 . ?
C15' C16' 1.526(5) . ?
C15' H15C 0.9602 . ?
C15' H15D 0.9601 . ?
C16' H16C 0.9600 . ?
C16' H16D 0.9600 . ?
C17' H17D 0.9800 . ?
C17' H17E 0.9800 . ?
C17' H17F 0.9800 . ?
C18' H18D 0.9800 . ?
C18' H18E 0.9800 . ?
C18' H18F 0.9800 . ?

loop_
_geom_torsion_atom_site_label_1
_geom_torsion_atom_site_label_2
_geom_torsion_atom_site_label_3
_geom_torsion_atom_site_label_4
_geom_torsion
_geom_torsion_site_symmetry_1
_geom_torsion_site_symmetry_2
_geom_torsion_site_symmetry_3
_geom_torsion_site_symmetry_4
_geom_torsion_publ_flag
C18 N1 C1 C2 -10.1(5) . . . . ?
C16 N1 C1 C2 -154.9(3) . . . . ?
C18 N1 C1 C6 176.3(3) . . . . ?
C16 N1 C1 C6 31.4(4) . . . . ?
C6 C1 C2 C3 5.0(4) . . . . ?
N1 C1 C2 C3 -169.0(3) . . . . ?
C1 C2 C3 C4 0.1(5) . . . . ?
C2 C3 C4 N2 171.8(3) . . . . ?
C2 C3 C4 C5 -5.2(4) . . . . ?
C7 N2 C4 C3 159.0(3) . . . . ?
C17 N2 C4 C3 8.3(5) . . . . ?
C7 N2 C4 C5 -24.1(5) . . . . ?
C17 N2 C4 C5 -174.9(3) . . . . ?
C3 C4 C5 C6 5.2(4) . . . . ?
N2 C4 C5 C6 -171.9(3) . . . . ?
C4 C5 C6 C1 -0.1(5) . . . . ?
C2 C1 C6 C5 -5.0(5) . . . . ?
N1 C1 C6 C5 169.1(3) . . . . ?
C4 N2 C7 C8 -68.6(4) . . . . ?
C17 N2 C7 C8 82.7(4) . . . . ?
N2 C7 C8 C9 173.7(3) . . . . ?
C7 C8 C9 S1 -68.2(4) . . . . ?
C10 S1 C9 C8 -91.1(3) . . . . ?
C9 S1 C10 C11 57.4(3) . . . . ?
S1 C10 C11 S2 169.74(19) . . . . ?
C12 S2 C11 C10 -88.4(3) . . . . ?
C11 S2 C12 C13 -78.0(3) . . . . ?
S2 C12 C13 S3 178.61(18) . . . . ?
C14 S3 C13 C12 154.3(3) . . . . ?
C13 S3 C14 C15 61.8(3) . . . . ?
S3 C14 C15 C16 66.7(4) . . . . ?
C1 N1 C16 C15 74.0(4) . . . . ?
C18 N1 C16 C15 -72.2(4) . . . . ?
C14 C15 C16 N1 -168.0(3) . . . . ?
C18' N1' C1' C2' 7.3(5) . . . . ?
C16' N1' C1' C2' 155.5(3) . . . . ?
C18' N1' C1' C6' -175.2(3) . . . . ?
C16' N1' C1' C6' -27.1(5) . . . . ?
N1' C1' C2' C3' 171.2(3) . . . . ?
C6' C1' C2' C3' -6.3(5) . . . . ?
C1' C2' C3' C4' 0.2(5) . . . . ?
C2' C3' C4' C5' 6.3(5) . . . . ?
C2' C3' C4' N2' -168.7(3) . . . . ?
C17' N2' C4' C5' 170.0(4) . . . . ?
C7' N2' C4' C5' 19.1(5) . . . . ?
C17' N2' C4' C3' -15.4(5) . . . . ?
C7' N2' C4' C3' -166.3(3) . . . . ?
C3' C4' C5' C6' -6.6(5) . . . . ?
N2' C4' C5' C6' 168.3(3) . . . . ?
C4' C5' C6' C1' 0.4(5) . . . . ?
C2' C1' C6' C5' 6.0(5) . . . . ?
N1' C1' C6' C5' -171.5(3) . . . . ?
C4' N2' C7' C8' 73.8(4) . . . . ?
C17' N2' C7' C8' -77.8(4) . . . . ?
N2' C7' C8' C9' -170.8(3) . . . . ?
C7' C8' C9' S1' 64.9(3) . . . . ?
C10' S1' C9' C8' 91.9(3) . . . . ?
C9' S1' C10' C11' -61.5(3) . . . . ?
S1' C10' C11' S2' -167.7(2) . . . . ?
C12' S2' C11' C10' 87.0(3) . . . . ?
C11' S2' C12' C13' 73.8(3) . . . . ?
S2' C12' C13' S3' -179.38(17) . . . . ?
C14' S3' C13' C12' -153.0(3) . . . . ?
C13' S3' C14' C15' -61.1(3) . . . . ?
S3' C14' C15' C16' -70.9(3) . . . . ?
C1' N1' C16' C15' -69.4(4) . . . . ?
C18' N1' C16' C15' 79.5(4) . . . . ?
C14' C15' C16' N1' 170.2(3) . . . . ?
